data_9001248
loop_
_publ_author_name
'Bayliss, P.'

_publ_section_title
;Crystal chemistry and crystallography of some minerals within the pyrite
 group
;
_journal_name_full 'American Mineralogist'
_journal_page_first 1168
_journal_page_last 1176
_journal_volume 74
_journal_year 1989
_chemical_formula_sum 'Ir S Sb'
_chemical_name_mineral Tolovkite
_space_group_IT_number 29
_symmetry_space_group_name_Hall 'P 2c -2ac'
_symmetry_space_group_name_H-M 'P c a 21'
_cell_angle_alpha 90
_cell_angle_beta 90
_cell_angle_gamma 90
_cell_length_a 6.025
_cell_length_b 6.025
_cell_length_c 6.025
_cell_formula_units_Z 4
_cell_volume 218.711
_database_code_amcsd 0001275
_exptl_crystal_density_diffrn 10.509
_cod_original_formula_sum 'Ir Sb S'
_cod_database_code 9001248

loop_
_space_group_symop_operation_xyz
x,y,z
1/2+x,-y,z
1/2-x,y,1/2+z
-x,-y,1/2+z

loop_
_atom_site_label
_atom_site_fract_x
_atom_site_fract_y
_atom_site_fract_z
_atom_site_U_iso_or_equiv
Ir -0.00670 0.26120 0.00220 0.00253
Sb 0.37760 0.62760 0.37760 0.00507
S 0.62240 0.87240 0.62240 0.01013

loop_
_cod_related_entry_id
_cod_related_entry_database
_cod_related_entry_code
1 AMCSD 0001275
